data_1528669
loop_
_publ_author_name
'Grey, I.E.'
'Mumme, W.G.'
'Roth, R.S.'

_publ_section_title
;
 The crystal chemistry of L-Ta2 O5 and related structures
;
_journal_name_full 'Journal of Solid State Chemistry'
_journal_page_first 3308
_journal_page_last 3314
_journal_volume 178
_journal_year 2005
_chemical_formula_sum 'Li5.68 O100 Ta38.864'
_chemical_name_systematic 'Ta38.864 Li5.68 O100'
_space_group_IT_number 10
_symmetry_space_group_name_Hall '-P 2y'
_symmetry_space_group_name_H-M 'P 1 2/m 1'
_cell_angle_alpha 90
_cell_angle_beta 90
_cell_angle_gamma 90
_cell_formula_units_Z 1
_cell_length_a 6.1939
_cell_length_b 69.549
_cell_length_c 3.8895
_cell_volume 1675.517
_citation_journal_id_ASTM JSSCBI
_cod_data_source_file Grey_JSSCBI_2005_737.cif
_cod_data_source_block Li5.68O100Ta38.864
_cod_original_sg_symbol_Hall '-P 2y '
_cod_database_code 1528669

loop_
_symmetry_equiv_pos_as_xyz
x,y,z
-x,-y,-z
-x,y,-z
x,-y,z

loop_
_atom_site_label
_atom_site_type_symbol
_atom_site_fract_x
_atom_site_fract_y
_atom_site_fract_z
_atom_site_occupancy
_atom_site_U_iso_or_equiv
O4 O-2 0.686 0.993 0 1 0.0
Ta3 Ta+5 0.9835 0.78908 0 1 0.0
O20 O-2 0.491 0.8656 0.5 1 0.0
O26 O-2 0.486 0.9231 0.5 1 0.0
O22 O-2 0 0 0.5 1 0.0
O21 O-2 0.01 0.9441 0.5 1 0.0
O8 O-2 0.861 0.7642 0 1 0.0
Ta12 Ta+5 0.801 0.9707 0.5 0.05 0.0
Ta8 Ta+5 0.0022 0.94516 0 1 0.0
Ta14 Ta+5 0.322 0.7393 0.5 0.028 0.0
O11 O-2 0.17 0.9161 0 1 0.0
O12 O-2 0.804 0.868 0 1 0.0
Ta5 Ta+5 0.9179 0.8952 0 1 0.0
O10 O-2 0.32 0.8425 0 1 0.0
O23 O-2 0.436 0.8153 0.5 1 0.0
Ta7 Ta+5 0.4511 0.97513 0 1 0.0
Ta11 Ta+5 0.282 0.8918 0.5 0.052 0.0
Ta15 Ta+5 0.66 0.949 0.5 0.016 0.0
O7 O-2 0.099 0.9743 0 1 0.0
O17 O-2 0.25 0.75 0 1 0.0
Ta6 Ta+5 0.4308 0.81472 0 1 0.0
O13 O-2 0.924 0.894 0.5 1 0.0
O1 O-2 0.697 0.8308 0 1 0.0
O24 O-2 0.996 0.7883 0.5 1 0.0
O15 O-2 0.17 0.8772 0 1 0.0
O9 O-2 0.306 0.7866 0 1 0.0
O14 O-2 0.525 0.7659 0.5 1 0.0
Ta4 Ta+5 0 0 0 1 0.0
O3 O-2 0.335 0.9475 0 1 0.0
O5 O-2 0.079 0.817 0 1 0.0
Ta1 Ta+5 0.4752 0.8666 0 1 0.0
O6 O-2 0.802 0.9221 0 1 0.0
O16 O-2 0.717 0.9583 0 1 0.0
Ta2 Ta+5 0.4731 0.92219 0 1 0.0
O2 O-2 0.563 0.8948 0 1 0.0
O25 O-2 0.454 0.9757 0.5 1 0.0
Ta10 Ta+5 0.9859 0.84435 0 1 0.0
Ta9 Ta+5 0.5247 0.76499 0 1 0.0
Ta16 Ta+5 0.65 0.836 0.5 0.009 0.0
Ta13 Ta+5 0.791 0.8196 0.5 0.061 0.0
O19 O-2 0.992 0.8449 0.5 1 0.0
O18 O-2 0.675 0.7949 0 1 0.0
